data_4505144
loop_
_publ_author_name
'Wang, Yu-Ling'
'Yuan, Da-Qiang'
'Bi, Wen-Hua'
'Li, Xing'
'Li, Xiao-Ju'
'Li, Feng'
'Cao, Rong'

_publ_section_title
;
 Syntheses and Characterizations of Two 3D Cobalt&#x2212;Organic
 Frameworks from 2D Honeycomb Building Blocks
;
_journal_issue 5
_journal_name_full 'Crystal Growth &amp; Design'
_journal_page_first 1849
_journal_paper_doi 10.1021/cg0501128
_journal_volume 5
_journal_year 2005
_chemical_formula_iupac '[Co3 (C5 H N2 O4 )2 (C10 H8 N2)3] (C3 H7 N O) (H2 O)6 '
_chemical_formula_moiety 'C40 H26 Co3 N10 O8, (C3 H7 N O), H12 O6 '
_chemical_formula_sum 'C43 H45 Co3 N11 O15'
_chemical_formula_weight 1132.69
_chemical_name_systematic
; 
 ? 
;
_space_group_IT_number 2
_symmetry_cell_setting triclinic
_symmetry_space_group_name_Hall '-P 1'
_symmetry_space_group_name_H-M 'P -1'
_atom_sites_solution_hydrogens geom
_atom_sites_solution_primary direct
_atom_sites_solution_secondary difmap
_audit_creation_method SHELXL-97
_cell_angle_alpha 65.275(8)
_cell_angle_beta 81.174(12)
_cell_angle_gamma 72.752(10)
_cell_formula_units_Z 1
_cell_length_a 11.4932(2)
_cell_length_b 11.61320(10)
_cell_length_c 11.81820(10)
_cell_measurement_reflns_used 3110
_cell_measurement_temperature 293(2)
_cell_measurement_theta_max 27.4835
_cell_measurement_theta_min 3.0585
_cell_volume 1367.58(12)
_computing_cell_refinement 'CrystalClear (Rigaku Corp., 2000)'
_computing_data_collection 'CrystalClear (Rigaku Corp., 2000)'
_computing_data_reduction 'CrystalClear (Rigaku Corp., 2000)'
_computing_molecular_graphics 'Bruker SHELXTL'
_computing_publication_material 'Bruker SHELXTL'
_computing_structure_refinement 'SHELXL-97 (Sheldrick, 1997)'
_computing_structure_solution 'SHELXS-97 (Sheldrick, 1990)'
_diffrn_ambient_temperature 173(2)
_diffrn_measured_fraction_theta_full 0.985
_diffrn_measured_fraction_theta_max 0.985
_diffrn_measurement_device_type 'Rigaku Mercury CCD'
_diffrn_measurement_method dtprofit.ref
_diffrn_radiation_monochromator graphite
_diffrn_radiation_source 'fine-focus sealed tube'
_diffrn_radiation_type MoK\a
_diffrn_radiation_wavelength 0.71073
_diffrn_reflns_av_R_equivalents 0.0252
_diffrn_reflns_av_sigmaI/netI 0.0461
_diffrn_reflns_limit_h_max 14
_diffrn_reflns_limit_h_min -14
_diffrn_reflns_limit_k_max 15
_diffrn_reflns_limit_k_min -12
_diffrn_reflns_limit_l_max 15
_diffrn_reflns_limit_l_min -15
_diffrn_reflns_number 10640
_diffrn_reflns_theta_full 27.48
_diffrn_reflns_theta_max 27.48
_diffrn_reflns_theta_min 3.06
_diffrn_standards_decay_% 0
_diffrn_standards_number 0
_exptl_absorpt_coefficient_mu 0.969
_exptl_absorpt_correction_T_max 0.936
_exptl_absorpt_correction_T_min 0.860
_exptl_absorpt_correction_type multi-scan
_exptl_absorpt_process_details 'SADABS (Sheldrick, 1996)'
_exptl_crystal_colour Orange
_exptl_crystal_density_diffrn 1.375
_exptl_crystal_density_method 'not measured'
_exptl_crystal_description Prism
_exptl_crystal_F_000 581
_exptl_crystal_size_max 0.15
_exptl_crystal_size_mid 0.12
_exptl_crystal_size_min 0.06
_refine_diff_density_max 1.810
_refine_diff_density_min -1.020
_refine_diff_density_rms 0.164
_refine_ls_extinction_method none
_refine_ls_goodness_of_fit_ref 1.097
_refine_ls_hydrogen_treatment constr
_refine_ls_matrix_type full
_refine_ls_number_parameters 310
_refine_ls_number_reflns 6171
_refine_ls_number_restraints 5
_refine_ls_restrained_S_all 1.097
_refine_ls_R_factor_all 0.0943
_refine_ls_R_factor_gt 0.0759
_refine_ls_shift/su_max 0.002
_refine_ls_shift/su_mean 0.000
_refine_ls_structure_factor_coef Fsqd
_refine_ls_weighting_details 'calc w=1/[\s^2^(Fo^2^)+(0.1066P)^2^+5.8818P] where P=(Fo^2^+2Fc^2^)/3'
_refine_ls_weighting_scheme calc
_refine_ls_wR_factor_gt 0.2146
_refine_ls_wR_factor_ref 0.2295
_reflns_number_gt 4870
_reflns_number_total 6171
_reflns_threshold_expression >2sigma(I)
_cod_data_source_file cg0501128si20050328_073757.cif
_cod_data_source_block 2
_cod_depositor_comments
;
The following automatic conversions were performed:

'_symmetry_cell_setting' value 'Triclinic' changed to 'triclinic'
according to /home/saulius/struct/CIF-dictionaries/cif_core.dic
dictionary named 'cif_core.dic' version 2.4.1 from
2010-06-29.

'_exptl_absorpt_correction_type' value 'Multi-scan'
changed to 'multi-scan' according to
/home/saulius/struct/CIF-dictionaries/cif_core.dic dictionary named
'cif_core.dic' version 2.4.1 from 2010-06-29.

Automatic conversion script
Id: cif_fix_values 1715 2011-07-08 13:25:40Z adriana 
;
_cod_original_cell_volume 1367.58(3)
_cod_original_sg_symbol_H-M P-1
_cod_database_code 4505144

loop_
_symmetry_equiv_pos_as_xyz
'x, y, z'
'-x, -y, -z'

loop_
_atom_site_label
_atom_site_type_symbol
_atom_site_fract_x
_atom_site_fract_y
_atom_site_fract_z
_atom_site_U_iso_or_equiv
_atom_site_adp_type
_atom_site_occupancy
_atom_site_symmetry_multiplicity
_atom_site_calc_flag
_atom_site_refinement_flags
Co1 Co 0.0000 0.0000 0.5000 0.0212(2) Uani 1 2 d S
Co2 Co 0.0000 -0.5000 0.5000 0.0213(2) Uani 1 2 d S
Co3 Co 0.0000 0.0000 0.0000 0.0212(2) Uani 1 2 d S
O1 O -0.0418(4) 0.0753(3) 0.3138(3) 0.0319(8) Uani 1 1 d .
O2 O -0.0483(3) 0.1017(3) 0.1190(3) 0.0291(8) Uani 1 1 d .
O3 O -0.0814(3) -0.1510(3) 0.5458(3) 0.0283(8) Uani 1 1 d .
O4 O -0.0455(3) -0.3623(3) 0.5847(3) 0.0292(8) Uani 1 1 d .
N1 N 0.0057(4) -0.3302(4) 0.3480(4) 0.0242(8) Uani 1 1 d .
N2 N 0.0104(4) -0.1543(4) 0.1712(4) 0.0233(8) Uani 1 1 d .
N3 N -0.1742(4) 0.1250(4) 0.5276(4) 0.0275(9) Uani 1 1 d .
N4 N -0.1990(4) -0.4543(4) 0.4785(4) 0.0308(9) Uani 1 1 d .
N5 N 0.1898(4) -0.0025(5) 0.0106(4) 0.0330(10) Uani 1 1 d .
C1 C 0.0236(4) -0.2834(5) 0.2252(4) 0.0236(9) Uani 1 1 d .
H1 H 0.0440 -0.3377 0.1795 0.028 Uiso 1 1 calc R
C2 C -0.0185(4) -0.1126(4) 0.2685(4) 0.0217(9) Uani 1 1 d .
C3 C -0.0216(4) -0.2220(4) 0.3781(4) 0.0213(9) Uani 1 1 d .
C4 C -0.0513(4) -0.2445(4) 0.5109(4) 0.0214(9) Uani 1 1 d .
C5 C -0.0381(4) 0.0292(4) 0.2352(4) 0.0223(9) Uani 1 1 d .
C6 C -0.2181(5) 0.2426(5) 0.4367(5) 0.0337(12) Uani 1 1 d .
H6 H -0.1649 0.2756 0.3682 0.040 Uiso 1 1 calc R
C7 C -0.3364(5) 0.3185(6) 0.4374(6) 0.0365(12) Uani 1 1 d .
H7 H -0.3627 0.4013 0.3708 0.044 Uiso 1 1 calc R
C8 C -0.4158(5) 0.2729(5) 0.5356(5) 0.0306(11) Uani 1 1 d .
C9 C -0.3703(5) 0.1524(6) 0.6322(5) 0.0361(12) Uani 1 1 d .
H9 H -0.4212 0.1182 0.7025 0.043 Uiso 1 1 calc R
C10 C -0.2499(5) 0.0827(6) 0.6246(5) 0.0336(12) Uani 1 1 d .
H10 H -0.2201 0.0013 0.6915 0.040 Uiso 1 1 calc R
C11 C -0.2534(5) -0.3822(6) 0.3701(6) 0.0389(13) Uani 1 1 d .
H11 H -0.2046 -0.3688 0.2954 0.047 Uiso 1 1 calc R
C12 C -0.3783(5) -0.3254(6) 0.3610(5) 0.0399(13) Uani 1 1 d .
H12 H -0.4128 -0.2746 0.2814 0.048 Uiso 1 1 calc R
C13 C -0.4523(5) -0.3428(5) 0.4674(5) 0.0311(11) Uani 1 1 d .
C14 C -0.3964(5) -0.4247(6) 0.5799(6) 0.0413(14) Uani 1 1 d .
H14 H -0.4437 -0.4447 0.6557 0.050 Uiso 1 1 calc R
C15 C -0.2712(5) -0.4768(6) 0.5807(6) 0.0441(15) Uani 1 1 d .
H15 H -0.2347 -0.5319 0.6588 0.053 Uiso 1 1 calc R
C16 C 0.2215(5) 0.1042(6) -0.0082(7) 0.0443(15) Uani 1 1 d .
H16 H 0.1583 0.1822 -0.0199 0.053 Uiso 1 1 calc R
C17 C 0.3398(5) 0.1106(6) -0.0121(7) 0.0445(15) Uani 1 1 d .
H17 H 0.3564 0.1907 -0.0249 0.053 Uiso 1 1 calc R
C18 C 0.4353(5) -0.0015(6) 0.0030(5) 0.0317(11) Uani 1 1 d .
C19 C 0.4025(6) -0.1146(7) 0.0262(8) 0.0520(18) Uani 1 1 d .
H19 H 0.4635 -0.1945 0.0399 0.062 Uiso 1 1 calc R
C20 C 0.2800(5) -0.1116(7) 0.0294(7) 0.0485(16) Uani 1 1 d .
H20 H 0.2597 -0.1907 0.0457 0.058 Uiso 1 1 calc R
O6 O 0.0341(9) 0.3296(10) 0.1799(9) 0.129(3) Uiso 1 1 d .
O7 O 0.3875(10) 0.4266(11) -0.1401(11) 0.148(4) Uiso 1 1 d .
C23 C -0.5000 0.0000 0.5000 0.105(5) Uiso 1 2 d SD
O8 O 0.1488(15) 0.4345(15) -0.0616(15) 0.208(6) Uiso 1 1 d .
C21 C -0.3931(18) 0.117(2) 0.3008(19) 0.095(6) Uiso 0.50 1 d PD
H21 H -0.3087 0.0731 0.3078 0.114 Uiso 0.50 1 calc PR
O5 O -0.4617(18) 0.226(2) 0.2060(19) 0.165(9) Uiso 0.50 1 d PD
C22 C -0.6011(15) 0.178(2) 0.3227(18) 0.082(5) Uiso 0.50 1 d PD
H22A H -0.6706 0.1622 0.3810 0.123 Uiso 0.50 1 calc PR
H22B H -0.6098 0.1612 0.2501 0.123 Uiso 0.50 1 calc PR
H22C H -0.5984 0.2693 0.2955 0.123 Uiso 0.50 1 calc PR
N6 N -0.4945(19) 0.095(3) 0.3811(16) 0.194(14) Uiso 0.50 1 d PD

loop_
_atom_site_aniso_label
_atom_site_aniso_U_11
_atom_site_aniso_U_22
_atom_site_aniso_U_33
_atom_site_aniso_U_23
_atom_site_aniso_U_13
_atom_site_aniso_U_12
Co1 0.0228(5) 0.0180(4) 0.0216(4) -0.0084(3) -0.0024(3) -0.0021(3)
Co2 0.0214(5) 0.0144(4) 0.0239(5) -0.0043(3) -0.0002(3) -0.0038(3)
Co3 0.0218(5) 0.0233(5) 0.0169(4) -0.0038(3) -0.0017(3) -0.0090(3)
O1 0.045(2) 0.0239(17) 0.0252(17) -0.0103(15) -0.0073(15) -0.0036(16)
O2 0.040(2) 0.0226(17) 0.0224(17) -0.0052(14) -0.0048(14) -0.0078(15)
O3 0.0321(19) 0.0262(17) 0.0301(18) -0.0147(15) 0.0046(14) -0.0101(15)
O4 0.042(2) 0.0217(17) 0.0225(17) -0.0065(14) 0.0019(15) -0.0105(15)
N1 0.025(2) 0.0188(19) 0.025(2) -0.0060(16) -0.0003(16) -0.0046(16)
N2 0.026(2) 0.0219(19) 0.0204(18) -0.0067(16) 0.0000(15) -0.0076(16)
N3 0.022(2) 0.026(2) 0.035(2) -0.0151(18) -0.0024(17) -0.0010(16)
N4 0.020(2) 0.032(2) 0.038(2) -0.014(2) -0.0004(17) -0.0041(17)
N5 0.024(2) 0.041(3) 0.034(2) -0.011(2) -0.0039(18) -0.0128(19)
C1 0.029(2) 0.022(2) 0.022(2) -0.0119(18) 0.0014(18) -0.0062(18)
C2 0.025(2) 0.019(2) 0.018(2) -0.0044(17) -0.0031(17) -0.0047(18)
C3 0.022(2) 0.017(2) 0.023(2) -0.0072(18) -0.0005(17) -0.0043(17)
C4 0.020(2) 0.020(2) 0.023(2) -0.0069(18) -0.0007(17) -0.0060(17)
C5 0.022(2) 0.019(2) 0.021(2) -0.0040(18) -0.0030(17) -0.0036(17)
C6 0.026(3) 0.028(3) 0.039(3) -0.009(2) 0.002(2) -0.003(2)
C7 0.026(3) 0.028(3) 0.046(3) -0.009(2) -0.001(2) -0.001(2)
C8 0.020(2) 0.031(3) 0.041(3) -0.016(2) -0.001(2) -0.003(2)
C9 0.025(3) 0.043(3) 0.030(3) -0.010(2) 0.001(2) -0.002(2)
C10 0.031(3) 0.032(3) 0.031(3) -0.009(2) -0.004(2) -0.002(2)
C11 0.026(3) 0.050(3) 0.035(3) -0.017(3) 0.004(2) -0.005(2)
C12 0.028(3) 0.051(4) 0.032(3) -0.013(3) -0.005(2) -0.002(3)
C13 0.021(2) 0.030(3) 0.040(3) -0.016(2) -0.002(2) 0.000(2)
C14 0.023(3) 0.049(3) 0.035(3) -0.008(3) 0.003(2) -0.002(2)
C15 0.028(3) 0.044(3) 0.038(3) -0.002(3) -0.001(2) 0.000(2)
C16 0.028(3) 0.037(3) 0.063(4) -0.014(3) -0.005(3) -0.008(2)
C17 0.029(3) 0.039(3) 0.064(4) -0.012(3) -0.003(3) -0.018(2)
C18 0.023(3) 0.039(3) 0.032(3) -0.011(2) -0.003(2) -0.011(2)
C19 0.025(3) 0.045(4) 0.088(5) -0.028(4) -0.009(3) -0.008(3)
C20 0.027(3) 0.042(3) 0.083(5) -0.027(3) -0.007(3) -0.012(3)

loop_
_atom_type_symbol
_atom_type_description
_atom_type_scat_dispersion_real
_atom_type_scat_dispersion_imag
_atom_type_scat_source
C C 0.0033 0.0016 'International Tables Vol C Tables 4.2.6.8 and 6.1.1.4'
H H 0.0000 0.0000 'International Tables Vol C Tables 4.2.6.8 and 6.1.1.4'
N N 0.0061 0.0033 'International Tables Vol C Tables 4.2.6.8 and 6.1.1.4'
O O 0.0106 0.0060 'International Tables Vol C Tables 4.2.6.8 and 6.1.1.4'
Co Co 0.3494 0.9721 'International Tables Vol C Tables 4.2.6.8 and 6.1.1.4'

loop_
_geom_angle_atom_site_label_1
_geom_angle_atom_site_label_2
_geom_angle_atom_site_label_3
_geom_angle
_geom_angle_site_symmetry_1
_geom_angle_site_symmetry_3
O3 Co1 O3 180.00(19) . 2_556
O3 Co1 O1 92.40(15) . .
O3 Co1 O1 87.60(15) 2_556 .
O3 Co1 O1 87.60(15) . 2_556
O3 Co1 O1 92.40(15) 2_556 2_556
O1 Co1 O1 180.00(8) . 2_556
O3 Co1 N3 89.75(15) . .
O3 Co1 N3 90.25(15) 2_556 .
O1 Co1 N3 87.14(16) . .
O1 Co1 N3 92.86(16) 2_556 .
O3 Co1 N3 90.25(15) . 2_556
O3 Co1 N3 89.75(15) 2_556 2_556
O1 Co1 N3 92.86(16) . 2_556
O1 Co1 N3 87.14(16) 2_556 2_556
N3 Co1 N3 180.0 . 2_556
N1 Co2 N1 180.0 . 2_546
N1 Co2 O4 79.07(15) . .
N1 Co2 O4 100.93(15) 2_546 .
N1 Co2 O4 100.93(15) . 2_546
N1 Co2 O4 79.07(15) 2_546 2_546
O4 Co2 O4 180.0 . 2_546
N1 Co2 N4 89.44(16) . .
N1 Co2 N4 90.56(16) 2_546 .
O4 Co2 N4 85.79(16) . .
O4 Co2 N4 94.21(16) 2_546 .
N1 Co2 N4 90.56(16) . 2_546
N1 Co2 N4 89.44(16) 2_546 2_546
O4 Co2 N4 94.21(16) . 2_546
O4 Co2 N4 85.79(16) 2_546 2_546
N4 Co2 N4 180.0 . 2_546
N2 Co3 N2 180.0(4) 2 .
N2 Co3 O2 100.61(14) 2 .
N2 Co3 O2 79.39(14) . .
N2 Co3 O2 79.39(14) 2 2
N2 Co3 O2 100.61(14) . 2
O2 Co3 O2 180.0(3) . 2
N2 Co3 N5 90.42(16) 2 2
N2 Co3 N5 89.58(16) . 2
O2 Co3 N5 92.52(16) . 2
O2 Co3 N5 87.48(16) 2 2
N2 Co3 N5 89.58(16) 2 .
N2 Co3 N5 90.42(16) . .
O2 Co3 N5 87.48(16) . .
O2 Co3 N5 92.52(16) 2 .
N5 Co3 N5 180.0(3) 2 .
C5 O1 Co1 135.9(3) . .
C5 O2 Co3 115.1(3) . .
C4 O3 Co1 128.7(3) . .
C4 O4 Co2 115.4(3) . .
C1 N1 C3 105.0(4) . .
C1 N1 Co2 142.1(3) . .
C3 N1 Co2 112.8(3) . .
C1 N2 C2 104.8(4) . .
C1 N2 Co3 142.5(3) . .
C2 N2 Co3 112.2(3) . .
C10 N3 C6 116.8(4) . .
C10 N3 Co1 122.4(3) . .
C6 N3 Co1 120.0(4) . .
C15 N4 C11 116.7(5) . .
C15 N4 Co2 118.3(4) . .
C11 N4 Co2 123.6(4) . .
C16 N5 C20 116.6(5) . .
C16 N5 Co3 121.9(4) . .
C20 N5 Co3 121.3(4) . .
N1 C1 N2 114.6(4) . .
N1 C1 H1 122.7 . .
N2 C1 H1 122.7 . .
N2 C2 C3 107.8(4) . .
N2 C2 C5 116.6(4) . .
C3 C2 C5 135.6(4) . .
N1 C3 C2 107.9(4) . .
N1 C3 C4 116.9(4) . .
C2 C3 C4 135.1(4) . .
O3 C4 O4 123.1(4) . .
O3 C4 C3 121.1(4) . .
O4 C4 C3 115.7(4) . .
O1 C5 O2 121.9(4) . .
O1 C5 C2 122.7(4) . .
O2 C5 C2 115.4(4) . .
N3 C6 C7 123.7(5) . .
N3 C6 H6 118.2 . .
C7 C6 H6 118.2 . .
C8 C7 C6 119.5(5) . .
C8 C7 H7 120.3 . .
C6 C7 H7 120.3 . .
C7 C8 C9 117.4(5) . .
C7 C8 C13 121.3(5) . 2_456
C9 C8 C13 121.0(5) . 2_456
C10 C9 C8 119.4(5) . .
C10 C9 H9 120.3 . .
C8 C9 H9 120.3 . .
N3 C10 C9 123.1(5) . .
N3 C10 H10 118.4 . .
C9 C10 H10 118.4 . .
N4 C11 C12 123.1(5) . .
N4 C11 H11 118.5 . .
C12 C11 H11 118.5 . .
C13 C12 C11 120.2(5) . .
C13 C12 H12 119.9 . .
C11 C12 H12 119.9 . .
C12 C13 C14 116.6(5) . .
C12 C13 C8 122.6(5) . 2_456
C14 C13 C8 120.7(5) . 2_456
C13 C14 C15 119.4(5) . .
C13 C14 H14 120.3 . .
C15 C14 H14 120.3 . .
N4 C15 C14 123.9(5) . .
N4 C15 H15 118.1 . .
C14 C15 H15 118.1 . .
N5 C16 C17 124.5(6) . .
N5 C16 H16 117.8 . .
C17 C16 H16 117.8 . .
C16 C17 C18 119.5(6) . .
C16 C17 H17 120.3 . .
C18 C17 H17 120.3 . .
C19 C18 C17 116.3(5) . .
C19 C18 C18 122.4(7) . 2_655
C17 C18 C18 121.3(6) . 2_655
C18 C19 C20 120.0(6) . .
C18 C19 H19 120.0 . .
C20 C19 H19 120.0 . .
N5 C20 C19 123.1(6) . .
N5 C20 H20 118.5 . .
C19 C20 H20 118.5 . .
N6 C23 N6 180(2) . 2_456
N6 C21 O5 94.0(13) . .
N6 C21 H21 133.0 . .
O5 C21 H21 133.0 . .
N6 C22 H22A 109.5 . .
N6 C22 H22B 109.5 . .
H22A C22 H22B 109.5 . .
N6 C22 H22C 109.5 . .
H22A C22 H22C 109.5 . .
H22B C22 H22C 109.5 . .
C22 N6 C23 119.7(16) . .
C22 N6 C21 110.9(14) . .
C23 N6 C21 129.3(17) . .

loop_
_geom_bond_atom_site_label_1
_geom_bond_atom_site_label_2
_geom_bond_distance
_geom_bond_site_symmetry_2
Co1 O3 2.066(3) .
Co1 O3 2.066(3) 2_556
Co1 O1 2.075(3) .
Co1 O1 2.075(3) 2_556
Co1 N3 2.166(4) .
Co1 N3 2.166(4) 2_556
Co2 N1 2.049(4) .
Co2 N1 2.049(4) 2_546
Co2 O4 2.125(4) .
Co2 O4 2.125(4) 2_546
Co2 N4 2.219(4) .
Co2 N4 2.219(4) 2_546
Co3 N2 2.058(4) 2
Co3 N2 2.058(4) .
Co3 O2 2.107(4) .
Co3 O2 2.107(4) 2
Co3 N5 2.195(4) 2
Co3 N5 2.195(4) .
O1 C5 1.242(6) .
O2 C5 1.277(6) .
O3 C4 1.255(6) .
O4 C4 1.266(6) .
N1 C1 1.326(6) .
N1 C3 1.382(6) .
N2 C1 1.332(6) .
N2 C2 1.385(6) .
N3 C10 1.338(7) .
N3 C6 1.343(7) .
N4 C15 1.331(7) .
N4 C11 1.331(7) .
N5 C16 1.315(8) .
N5 C20 1.336(8) .
C1 H1 0.9500 .
C2 C3 1.389(6) .
C2 C5 1.478(6) .
C3 C4 1.481(6) .
C6 C7 1.385(7) .
C6 H6 0.9500 .
C7 C8 1.381(8) .
C7 H7 0.9500 .
C8 C9 1.396(8) .
C8 C13 1.491(7) 2_456
C9 C10 1.391(7) .
C9 H9 0.9500 .
C10 H10 0.9500 .
C11 C12 1.391(8) .
C11 H11 0.9500 .
C12 C13 1.381(8) .
C12 H12 0.9500 .
C13 C14 1.388(8) .
C13 C8 1.491(7) 2_456
C14 C15 1.386(8) .
C14 H14 0.9500 .
C15 H15 0.9500 .
C16 C17 1.377(8) .
C16 H16 0.9500 .
C17 C18 1.396(8) .
C17 H17 0.9500 .
C18 C19 1.379(9) .
C18 C18 1.489(10) 2_655
C19 C20 1.393(8) .
C19 H19 0.9500 .
C20 H20 0.9500 .
C23 N6 1.383(10) .
C23 N6 1.383(10) 2_456
C21 N6 1.398(10) .
C21 O5 1.404(10) .
C21 H21 0.9500 .
C22 N6 1.381(10) .
C22 H22A 0.9800 .
C22 H22B 0.9800 .
C22 H22C 0.9800 .

loop_
_geom_torsion_atom_site_label_1
_geom_torsion_atom_site_label_2
_geom_torsion_atom_site_label_3
_geom_torsion_atom_site_label_4
_geom_torsion
_geom_torsion_site_symmetry_1
_geom_torsion_site_symmetry_4
O3 Co1 O1 C5 -43.4(5) . .
O3 Co1 O1 C5 136.6(5) 2_556 .
O1 Co1 O1 C5 -66(100) 2_556 .
N3 Co1 O1 C5 -133.0(5) . .
N3 Co1 O1 C5 47.0(5) 2_556 .
N2 Co3 O2 C5 -173.4(3) 2 .
N2 Co3 O2 C5 6.6(3) . .
O2 Co3 O2 C5 105(100) 2 .
N5 Co3 O2 C5 95.7(4) 2 .
N5 Co3 O2 C5 -84.3(4) . .
O3 Co1 O3 C4 -144(100) 2_556 .
O1 Co1 O3 C4 64.8(4) . .
O1 Co1 O3 C4 -115.2(4) 2_556 .
N3 Co1 O3 C4 151.9(4) . .
N3 Co1 O3 C4 -28.1(4) 2_556 .
N1 Co2 O4 C4 1.2(3) . .
N1 Co2 O4 C4 -178.8(3) 2_546 .
O4 Co2 O4 C4 76(100) 2_546 .
N4 Co2 O4 C4 -89.1(4) . .
N4 Co2 O4 C4 90.9(4) 2_546 .
N1 Co2 N1 C1 154(100) 2_546 .
O4 Co2 N1 C1 -177.4(6) . .
O4 Co2 N1 C1 2.6(6) 2_546 .
N4 Co2 N1 C1 -91.6(6) . .
N4 Co2 N1 C1 88.4(6) 2_546 .
N1 Co2 N1 C3 -29(100) 2_546 .
O4 Co2 N1 C3 -0.2(3) . .
O4 Co2 N1 C3 179.8(3) 2_546 .
N4 Co2 N1 C3 85.7(3) . .
N4 Co2 N1 C3 -94.3(3) 2_546 .
N2 Co3 N2 C1 156(92) 2 .
O2 Co3 N2 C1 170.6(6) . .
O2 Co3 N2 C1 -9.4(6) 2 .
N5 Co3 N2 C1 78.0(6) 2 .
N5 Co3 N2 C1 -102.0(6) . .
N2 Co3 N2 C2 -14(92) 2 .
O2 Co3 N2 C2 0.3(3) . .
O2 Co3 N2 C2 -179.7(3) 2 .
N5 Co3 N2 C2 -92.4(3) 2 .
N5 Co3 N2 C2 87.6(3) . .
O3 Co1 N3 C10 43.6(4) . .
O3 Co1 N3 C10 -136.4(4) 2_556 .
O1 Co1 N3 C10 136.0(4) . .
O1 Co1 N3 C10 -44.0(4) 2_556 .
N3 Co1 N3 C10 -114.7(6) 2_556 .
O3 Co1 N3 C6 -126.2(4) . .
O3 Co1 N3 C6 53.8(4) 2_556 .
O1 Co1 N3 C6 -33.8(4) . .
O1 Co1 N3 C6 146.2(4) 2_556 .
N3 Co1 N3 C6 75.5(4) 2_556 .
N1 Co2 N4 C15 -138.9(5) . .
N1 Co2 N4 C15 41.1(5) 2_546 .
O4 Co2 N4 C15 -59.8(5) . .
O4 Co2 N4 C15 120.2(5) 2_546 .
N4 Co2 N4 C15 17(100) 2_546 .
N1 Co2 N4 C11 27.1(5) . .
N1 Co2 N4 C11 -152.9(5) 2_546 .
O4 Co2 N4 C11 106.2(5) . .
O4 Co2 N4 C11 -73.8(5) 2_546 .
N4 Co2 N4 C11 -177(100) 2_546 .
N2 Co3 N5 C16 51.2(5) 2 .
N2 Co3 N5 C16 -128.8(5) . .
O2 Co3 N5 C16 -49.5(5) . .
O2 Co3 N5 C16 130.5(5) 2 .
N5 Co3 N5 C16 -20(12) 2 .
N2 Co3 N5 C20 -125.0(5) 2 .
N2 Co3 N5 C20 55.0(5) . .
O2 Co3 N5 C20 134.4(5) . .
O2 Co3 N5 C20 -45.6(5) 2 .
N5 Co3 N5 C20 163(12) 2 .
C3 N1 C1 N2 -0.1(6) . .
Co2 N1 C1 N2 177.2(4) . .
C2 N2 C1 N1 0.2(6) . .
Co3 N2 C1 N1 -170.6(4) . .
C1 N2 C2 C3 -0.2(5) . .
Co3 N2 C2 C3 173.8(3) . .
C1 N2 C2 C5 179.8(4) . .
Co3 N2 C2 C5 -6.3(5) . .
C1 N1 C3 C2 0.0(5) . .
Co2 N1 C3 C2 -178.3(3) . .
C1 N1 C3 C4 177.5(4) . .
Co2 N1 C3 C4 -0.7(5) . .
N2 C2 C3 N1 0.1(5) . .
C5 C2 C3 N1 -179.8(5) . .
N2 C2 C3 C4 -176.7(5) . .
C5 C2 C3 C4 3.3(10) . .
Co1 O3 C4 O4 134.2(4) . .
Co1 O3 C4 C3 -46.7(6) . .
Co2 O4 C4 O3 177.3(4) . .
Co2 O4 C4 C3 -1.9(5) . .
N1 C3 C4 O3 -177.4(4) . .
C2 C3 C4 O3 -0.7(8) . .
N1 C3 C4 O4 1.8(6) . .
C2 C3 C4 O4 178.5(5) . .
Co1 O1 C5 O2 -166.5(4) . .
Co1 O1 C5 C2 11.9(8) . .
Co3 O2 C5 O1 166.7(4) . .
Co3 O2 C5 C2 -11.7(5) . .
N2 C2 C5 O1 -166.1(4) . .
C3 C2 C5 O1 13.8(9) . .
N2 C2 C5 O2 12.3(6) . .
C3 C2 C5 O2 -167.8(5) . .
C10 N3 C6 C7 -1.9(9) . .
Co1 N3 C6 C7 168.5(5) . .
N3 C6 C7 C8 -0.2(9) . .
C6 C7 C8 C9 1.9(9) . .
C6 C7 C8 C13 -172.1(5) . 2_456
C7 C8 C9 C10 -1.5(9) . .
C13 C8 C9 C10 172.5(5) 2_456 .
C6 N3 C10 C9 2.3(8) . .
Co1 N3 C10 C9 -167.8(5) . .
C8 C9 C10 N3 -0.6(9) . .
C15 N4 C11 C12 3.6(9) . .
Co2 N4 C11 C12 -162.7(5) . .
N4 C11 C12 C13 -0.1(10) . .
C11 C12 C13 C14 -3.7(9) . .
C11 C12 C13 C8 173.1(6) . 2_456
C12 C13 C14 C15 4.0(10) . .
C8 C13 C14 C15 -172.9(6) 2_456 .
C11 N4 C15 C14 -3.2(10) . .
Co2 N4 C15 C14 163.8(6) . .
C13 C14 C15 N4 -0.6(11) . .
C20 N5 C16 C17 1.4(10) . .
Co3 N5 C16 C17 -174.9(5) . .
N5 C16 C17 C18 0.8(11) . .
C16 C17 C18 C19 -2.5(10) . .
C16 C17 C18 C18 178.7(7) . 2_655
C17 C18 C19 C20 2.0(10) . .
C18 C18 C19 C20 -179.2(7) 2_655 .
C16 N5 C20 C19 -1.9(11) . .
Co3 N5 C20 C19 174.4(6) . .
C18 C19 C20 N5 0.2(12) . .
N6 C23 N6 C22 54(100) 2_456 .
N6 C23 N6 C21 -120(100) 2_456 .
O5 C21 N6 C22 6(3) . .
O5 C21 N6 C23 -179(3) . .
